data_7059989
loop_
_publ_author_name
'Nandi, Sujay Kumar'
'Haldar, Debasish'

_publ_section_title
;
 1-m-Nitrobenzoyl semicarbazide: reversible colorimetric cascade
 indicators for fluoride and moisture
;
_journal_issue 40
_journal_name_full 'New Journal of Chemistry'
_journal_page_first 17523
_journal_page_last 17530
_journal_paper_doi 10.1039/D0NJ03769A
_journal_volume 44
_journal_year 2020
_chemical_formula_moiety 'C8 H8 N4 O4'
_chemical_formula_sum 'C8 H8 N4 O4'
_chemical_formula_weight 224.18
_space_group_crystal_system monoclinic
_space_group_IT_number 14
_space_group_name_Hall '-P 2yn'
_space_group_name_H-M_alt 'P 1 21/n 1'
_atom_sites_solution_hydrogens mixed
_audit_creation_date 2018-05-22
_audit_creation_method
;
Olex2 1.2
(compiled 2018.04.18 svn.r3501 for OlexSys, GUI svn.r5488)
;
_audit_update_record
;
2020-02-26 deposited with the CCDC.	2020-09-17 downloaded from the CCDC.
;
_cell_angle_alpha 90
_cell_angle_beta 94.213(3)
_cell_angle_gamma 90
_cell_formula_units_Z 4
_cell_length_a 6.3611(5)
_cell_length_b 4.6432(4)
_cell_length_c 30.859(2)
_cell_measurement_reflns_used 5002
_cell_measurement_temperature 107(2)
_cell_measurement_theta_max 33.23
_cell_measurement_theta_min 2.65
_cell_volume 908.98(12)
_computing_cell_refinement 'SAINT V8.38A (?, 2016)'
_computing_data_reduction 'SAINT V8.38A (?, 2016)'
_computing_molecular_graphics 'Olex2 (Dolomanov et al., 2009)'
_computing_publication_material 'Olex2 (Dolomanov et al., 2009)'
_computing_structure_refinement 'ShelXL (Sheldrick, 2015)'
_diffrn_ambient_temperature 107.49
_diffrn_measured_fraction_theta_full 0.998
_diffrn_measured_fraction_theta_max 0.876
_diffrn_measurement_device_type 'Bruker APEX-II CCD'
_diffrn_measurement_method '\f and \w scans'
_diffrn_radiation_type MoK\a
_diffrn_radiation_wavelength 0.71073
_diffrn_reflns_av_R_equivalents 0.0525
_diffrn_reflns_av_unetI/netI 0.0574
_diffrn_reflns_Laue_measured_fraction_full 0.998
_diffrn_reflns_Laue_measured_fraction_max 0.876
_diffrn_reflns_limit_h_max 9
_diffrn_reflns_limit_h_min -10
_diffrn_reflns_limit_k_max 7
_diffrn_reflns_limit_k_min -7
_diffrn_reflns_limit_l_max 44
_diffrn_reflns_limit_l_min -43
_diffrn_reflns_number 12059
_diffrn_reflns_point_group_measured_fraction_full 0.998
_diffrn_reflns_point_group_measured_fraction_max 0.876
_diffrn_reflns_theta_full 25.242
_diffrn_reflns_theta_max 34.547
_diffrn_reflns_theta_min 2.647
_diffrn_standards_number 0
_exptl_absorpt_coefficient_mu 0.134
_exptl_absorpt_correction_T_max 0.7468
_exptl_absorpt_correction_T_min 0.5559
_exptl_absorpt_correction_type multi-scan
_exptl_absorpt_process_details
;
CrysAlisPro, Agilent Technologies,
Version 1.171.37.34 (release 22-05-2014 CrysAlis171 .NET)
(compiled May 22 2014,16:03:01)
Empirical absorption correction using spherical harmonics,
 implemented in SCALE3 ABSPACK scaling algorithm.
;
_exptl_crystal_colour white
_exptl_crystal_density_diffrn 1.638
_exptl_crystal_description neddle
_exptl_crystal_F_000 464.0
_exptl_crystal_size_max 0.2358
_exptl_crystal_size_mid 0.2158
_exptl_crystal_size_min 0.1898
_refine_diff_density_max 0.443
_refine_diff_density_min -0.498
_refine_diff_density_rms 0.087
_refine_ls_extinction_method none
_refine_ls_goodness_of_fit_ref 1.035
_refine_ls_hydrogen_treatment constr
_refine_ls_matrix_type full
_refine_ls_number_parameters 146
_refine_ls_number_reflns 3397
_refine_ls_number_restraints 0
_refine_ls_restrained_S_all 1.035
_refine_ls_R_factor_all 0.0877
_refine_ls_R_factor_gt 0.0593
_refine_ls_shift/su_max 0.001
_refine_ls_shift/su_mean 0.000
_refine_ls_structure_factor_coef Fsqd
_refine_ls_weighting_details 'w=1/[\s^2^(Fo^2^)+(0.0645P)^2^+0.8176P] where P=(Fo^2^+2Fc^2^)/3'
_refine_ls_weighting_scheme calc
_refine_ls_wR_factor_gt 0.1406
_refine_ls_wR_factor_ref 0.1605
_reflns_Friedel_coverage 0.000
_reflns_number_gt 2509
_reflns_number_total 3397
_reflns_threshold_expression 'I > 2\s(I)'
_cod_data_source_file d0nj03769a2.cif
_cod_data_source_block msc
_cod_depositor_comments
;
The following automatic conversions were performed:

data item '_exptl_absorpt_correction_type' value 'multi scan' was
changed to 'multi-scan' in accordance with the
/home/data/users/saulius/crontab/automatic-downloads/rss-feeds/RSC/lib/dictionaries/cif_core.dic
dictionary named 'cif_core.dic' version 2.4.2 last updated on
2011-04-26.

Automatic conversion script
Id: cif_fix_values 7556 2019-12-06 15:28:31Z antanas 

 Adding full bibliography for 7059989.cif.
;
_cod_original_cell_volume 908.97(13)
_cod_database_code 7059989
_shelx_shelxl_version_number 2014/7
_shelx_space_group_comment
;
The symmetry employed for this shelxl refinement is uniquely defined
by the following loop, which should always be used as a source of
symmetry information in preference to the above space-group names.
They are only intended as comments.
;
_olex2_refinement_description
;
1. Fixed Uiso
 At 1.2 times of:
  All C(H) groups, All N(H) groups, All N(H,H) groups
2.a Rotating group:
 N4(H4A,H4B)
2.b Aromatic/amide H refined with riding coordinates:
 N2(H2), N3(H3), C1(H1), C3(H3A), C5(H5), C4(H4)
;
_olex2_submission_special_instructions 'No special instructions were received'

loop_
_space_group_symop_operation_xyz
'x, y, z'
'-x+1/2, y+1/2, -z+1/2'
'-x, -y, -z'
'x-1/2, -y-1/2, z-1/2'

loop_
_atom_site_label
_atom_site_type_symbol
_atom_site_fract_x
_atom_site_fract_y
_atom_site_fract_z
_atom_site_U_iso_or_equiv
_atom_site_adp_type
_atom_site_occupancy
_atom_site_site_symmetry_order
_atom_site_calc_flag
_atom_site_refinement_flags_posn
_atom_site_refinement_flags_adp
_atom_site_refinement_flags_occupancy
_atom_site_disorder_assembly
_atom_site_disorder_group
O3 O 0.09198(19) 0.6680(3) 0.59128(4) 0.0202(3) Uani 1 1 d . . . . .
O4 O 0.25706(19) 0.4256(2) 0.48847(4) 0.0188(2) Uani 1 1 d . . . . .
O2 O 0.1403(2) -0.1181(3) 0.69691(4) 0.0239(3) Uani 1 1 d . . . . .
O1 O 0.4236(2) -0.1709(3) 0.73962(4) 0.0277(3) Uani 1 1 d . . . . .
N2 N 0.3907(2) 0.7506(3) 0.55721(4) 0.0184(3) Uani 1 1 d . . . . .
H2 H 0.5293 0.7454 0.5588 0.022 Uiso 1 1 calc R . . . .
N1 N 0.3230(2) -0.0573(3) 0.70880(5) 0.0186(3) Uani 1 1 d . . . . .
N4 N 0.1522(2) 0.8239(3) 0.44996(5) 0.0189(3) Uani 1 1 d . . . . .
H4A H 0.0663 0.7072 0.4347 0.023 Uiso 1 1 d GR . . . .
H4B H 0.0825 0.9792 0.4569 0.023 Uiso 1 1 d GR . . . .
N3 N 0.2796(2) 0.8656(3) 0.52111(4) 0.0190(3) Uani 1 1 d . . . . .
H3 H 0.2424 1.0482 0.5204 0.023 Uiso 1 1 calc R . . . .
C8 C 0.2289(2) 0.6897(3) 0.48657(5) 0.0158(3) Uani 1 1 d . . . . .
C2 C 0.4292(3) 0.1635(3) 0.68428(5) 0.0164(3) Uani 1 1 d . . . . .
C7 C 0.2835(2) 0.6458(3) 0.59014(5) 0.0161(3) Uani 1 1 d . . . . .
C6 C 0.4152(2) 0.5014(3) 0.62591(5) 0.0162(3) Uani 1 1 d . . . . .
C1 C 0.3153(2) 0.2954(3) 0.64999(5) 0.0160(3) Uani 1 1 d . . . . .
H1 H 0.1718 0.2466 0.6430 0.019 Uiso 1 1 calc R . . . .
C3 C 0.6376(3) 0.2312(4) 0.69622(5) 0.0202(3) Uani 1 1 d . . . . .
H3A H 0.7115 0.1387 0.7202 0.024 Uiso 1 1 calc R . . . .
C5 C 0.6260(3) 0.5712(4) 0.63700(5) 0.0187(3) Uani 1 1 d . . . . .
H5 H 0.6948 0.7103 0.6204 0.022 Uiso 1 1 calc R . . . .
C4 C 0.7356(3) 0.4381(4) 0.67218(6) 0.0214(3) Uani 1 1 d . . . . .
H4 H 0.8782 0.4890 0.6798 0.026 Uiso 1 1 calc R . . . .

loop_
_atom_site_aniso_label
_atom_site_aniso_U_11
_atom_site_aniso_U_22
_atom_site_aniso_U_33
_atom_site_aniso_U_23
_atom_site_aniso_U_13
_atom_site_aniso_U_12
O3 0.0188(6) 0.0224(6) 0.0197(6) 0.0025(4) 0.0021(4) 0.0003(5)
O4 0.0203(6) 0.0127(5) 0.0236(6) 0.0013(4) 0.0031(4) 0.0015(4)
O2 0.0260(6) 0.0237(6) 0.0222(6) 0.0005(5) 0.0031(5) -0.0068(5)
O1 0.0331(7) 0.0280(7) 0.0220(6) 0.0091(5) 0.0013(5) 0.0025(5)
N2 0.0201(6) 0.0193(6) 0.0162(6) 0.0026(5) 0.0032(5) 0.0013(5)
N1 0.0240(7) 0.0163(6) 0.0159(6) -0.0007(5) 0.0039(5) 0.0002(5)
N4 0.0227(7) 0.0153(6) 0.0186(6) 0.0015(5) 0.0012(5) 0.0014(5)
N3 0.0280(7) 0.0129(6) 0.0165(6) 0.0018(4) 0.0033(5) 0.0025(5)
C8 0.0157(6) 0.0142(6) 0.0180(7) 0.0021(5) 0.0049(5) 0.0005(5)
C2 0.0201(7) 0.0152(6) 0.0140(6) -0.0005(5) 0.0031(5) -0.0005(5)
C7 0.0190(7) 0.0133(6) 0.0161(7) -0.0015(5) 0.0023(5) -0.0021(5)
C6 0.0178(7) 0.0163(6) 0.0146(7) -0.0022(5) 0.0025(5) 0.0008(5)
C1 0.0170(7) 0.0158(6) 0.0155(7) -0.0008(5) 0.0027(5) 0.0001(5)
C3 0.0206(7) 0.0204(7) 0.0193(7) -0.0018(6) -0.0009(6) 0.0020(6)
C5 0.0180(7) 0.0183(7) 0.0200(7) -0.0014(6) 0.0038(6) -0.0033(6)
C4 0.0178(7) 0.0238(8) 0.0224(8) -0.0025(6) -0.0003(6) -0.0017(6)

loop_
_atom_type_symbol
_atom_type_description
_atom_type_scat_dispersion_real
_atom_type_scat_dispersion_imag
_atom_type_scat_source
C C 0.0033 0.0016 'International Tables Vol C Tables 4.2.6.8 and 6.1.1.4'
H H 0.0000 0.0000 'International Tables Vol C Tables 4.2.6.8 and 6.1.1.4'
N N 0.0061 0.0033 'International Tables Vol C Tables 4.2.6.8 and 6.1.1.4'
O O 0.0106 0.0060 'International Tables Vol C Tables 4.2.6.8 and 6.1.1.4'

loop_
_geom_angle_atom_site_label_1
_geom_angle_atom_site_label_2
_geom_angle_atom_site_label_3
_geom_angle
_geom_angle_site_symmetry_1
_geom_angle_site_symmetry_3
_geom_angle_publ_flag
N3 N2 H2 120.4 . . ?
C7 N2 H2 120.4 . . ?
C7 N2 N3 119.18(14) . . ?
O2 N1 C2 117.94(14) . . ?
O1 N1 O2 124.22(15) . . ?
O1 N1 C2 117.84(14) . . ?
H4A N4 H4B 109.3 . . ?
C8 N4 H4A 109.6 . . ?
C8 N4 H4B 109.3 . . ?
N2 N3 H3 120.8 . . ?
C8 N3 N2 118.44(13) . . ?
C8 N3 H3 120.8 . . ?
O4 C8 N4 122.56(15) . . ?
O4 C8 N3 122.07(15) . . ?
N4 C8 N3 115.34(14) . . ?
C1 C2 N1 118.00(14) . . ?
C1 C2 C3 122.75(15) . . ?
C3 C2 N1 119.25(14) . . ?
O3 C7 N2 123.17(15) . . ?
O3 C7 C6 121.40(14) . . ?
N2 C7 C6 115.43(14) . . ?
C1 C6 C7 116.70(14) . . ?
C1 C6 C5 119.71(15) . . ?
C5 C6 C7 123.53(15) . . ?
C2 C1 C6 118.64(15) . . ?
C2 C1 H1 120.7 . . ?
C6 C1 H1 120.7 . . ?
C2 C3 H3A 120.9 . . ?
C2 C3 C4 118.21(15) . . ?
C4 C3 H3A 120.9 . . ?
C6 C5 H5 119.8 . . ?
C4 C5 C6 120.32(15) . . ?
C4 C5 H5 119.8 . . ?
C3 C4 C5 120.36(16) . . ?
C3 C4 H4 119.8 . . ?
C5 C4 H4 119.8 . . ?

loop_
_geom_bond_atom_site_label_1
_geom_bond_atom_site_label_2
_geom_bond_distance
_geom_bond_site_symmetry_2
_geom_bond_publ_flag
O3 C7 1.226(2) . ?
O4 C8 1.2398(19) . ?
O2 N1 1.2257(19) . ?
O1 N1 1.2257(19) . ?
N2 H2 0.8800 . ?
N2 N3 1.3823(19) . ?
N2 C7 1.355(2) . ?
N1 C2 1.468(2) . ?
N4 H4A 0.8815 . ?
N4 H4B 0.8818 . ?
N4 C8 1.350(2) . ?
N3 H3 0.8800 . ?
N3 C8 1.363(2) . ?
C2 C1 1.381(2) . ?
C2 C3 1.386(2) . ?
C7 C6 1.495(2) . ?
C6 C1 1.393(2) . ?
C6 C5 1.397(2) . ?
C1 H1 0.9500 . ?
C3 H3A 0.9500 . ?
C3 C4 1.389(2) . ?
C5 H5 0.9500 . ?
C5 C4 1.391(2) . ?
C4 H4 0.9500 . ?
